data_2204315
loop_
_publ_author_name
'Stensland, Birgitta'
'Roberts, Ron J.'

_publ_section_title
;<i>N</i>-(3-Methoxy-5-methylpyrazin-2-yl)-2-[4-(1,3,4-oxadiazol-2-yl)phenyl]pyridine-3-sulfonamide
 (ZD4054 Form 1)
;
_journal_issue 10
_journal_name_full 'Acta Crystallographica Section E'
_journal_page_first o1817
_journal_page_last o1819
_journal_paper_doi 10.1107/S1600536804022822
_journal_volume 60
_journal_year 2004
_chemical_formula_iupac 'C19 H16 N6 O4 S'
_chemical_formula_moiety 'C19 H16 N6 O4 S'
_chemical_formula_sum 'C19 H16 N6 O4 S'
_chemical_formula_weight 424.439
_chemical_melting_point 518
_chemical_name_common 'ZD4054 Form 1'
_chemical_name_systematic
;
N-(3-Methoxy-5-methylpyrazin-2-yl)-2-[4-(1,3,4-oxadiazol-2-
yl)phenyl]pyridine-3-sulfonamide
;
_space_group_IT_number 14
_symmetry_cell_setting monoclinic
_symmetry_space_group_name_Hall '-P 2yn'
_symmetry_space_group_name_H-M 'P 1 21/n 1'
_atom_sites_solution_hydrogens geom
_atom_sites_solution_primary direct
_atom_sites_solution_secondary difmap
_cell_angle_alpha 90
_cell_angle_beta 90.790(10)
_cell_angle_gamma 90
_cell_formula_units_Z 4
_cell_length_a 8.3100(10)
_cell_length_b 15.1320(10)
_cell_length_c 15.4140(10)
_cell_measurement_reflns_used 7434
_cell_measurement_temperature 293(2)
_cell_measurement_theta_max 27.47
_cell_measurement_theta_min 3.64
_cell_volume 1938.1(3)
_computing_cell_refinement 'HKL SCALEPACK (Otwinowski & Minor, 1997)'
_computing_data_collection 'KappaCCD Software (Nonius, 2000)'
_computing_data_reduction 'SCALEPACK and DENZO-SMN (Otwinowski & Minor, 1997)'
_computing_molecular_graphics
;
ORTEPII (Johnson, 1976), PLATON (Spek, 2003) and
MERCURY (Bruno et al., 2002)
;
_computing_publication_material PLATON
_computing_structure_refinement 'SHELXL97 (Sheldrick, 1997)'
_computing_structure_solution 'SIR92 (Altomare et al., 1992)'
_diffrn_ambient_temperature 293(2)
_diffrn_measured_fraction_theta_full 0.987
_diffrn_measured_fraction_theta_max 0.987
_diffrn_measurement_device_type 'Nonius KappaCCD'
_diffrn_measurement_method '\f and \w scans with \k offsets'
_diffrn_radiation_source 'fine-focus sealed tube'
_diffrn_radiation_type MoK\a
_diffrn_radiation_wavelength 0.71073
_diffrn_reflns_av_R_equivalents 0.0348
_diffrn_reflns_av_sigmaI/netI 0.0622
_diffrn_reflns_limit_h_max 10
_diffrn_reflns_limit_h_min -10
_diffrn_reflns_limit_k_max 19
_diffrn_reflns_limit_k_min -17
_diffrn_reflns_limit_l_max 19
_diffrn_reflns_limit_l_min -19
_diffrn_reflns_number 7434
_diffrn_reflns_theta_full 27.47
_diffrn_reflns_theta_max 27.47
_diffrn_reflns_theta_min 3.64
_exptl_absorpt_coefficient_mu 0.208
_exptl_absorpt_correction_type none
_exptl_crystal_colour colourless
_exptl_crystal_density_diffrn 1.455
_exptl_crystal_density_method 'not measured'
_exptl_crystal_description rhombohedral
_exptl_crystal_F_000 880
_exptl_crystal_size_max 0.17
_exptl_crystal_size_mid 0.17
_exptl_crystal_size_min 0.08
_refine_diff_density_max 0.206
_refine_diff_density_min -0.340
_refine_ls_extinction_method none
_refine_ls_goodness_of_fit_ref 0.973
_refine_ls_hydrogen_treatment mixed
_refine_ls_matrix_type full
_refine_ls_number_parameters 276
_refine_ls_number_reflns 4382
_refine_ls_restrained_S_all 0.973
_refine_ls_R_factor_all 0.0989
_refine_ls_R_factor_gt 0.0467
_refine_ls_shift/su_max 0.000
_refine_ls_shift/su_mean 0.000
_refine_ls_structure_factor_coef Fsqd
_refine_ls_weighting_details 'calc w = 1/[\s^2^(Fo^2^)+(0.0686P)^2^] where P = (Fo^2^+2Fc^2^)/3'
_refine_ls_weighting_scheme calc
_refine_ls_wR_factor_gt 0.1066
_refine_ls_wR_factor_ref 0.1267
_reflns_number_gt 2604
_reflns_number_total 4382
_reflns_threshold_expression I>2\s(I)
_cod_data_source_file cv6370.cif
_cod_data_source_block I
_cod_depositor_comments
;
The following automatic conversions were performed:
'_symmetry_cell_setting' value 'Monoclinic' changed to 'monoclinic'
according to '/home/saulius/struct/CIF-dictionaries/cif_core.dic'
dictionary named 'cif_core.dic' version 2.4.1 from 2010-06-29.

Automatic conversion script
Id: cif_fix_enum 1527 2010-12-29 10:47:43Z saulius 

The following automatic conversions were performed:

'_symmetry_cell_setting' value 'Monoclinic' changed to 'monoclinic'
according to /home/saulius/struct/CIF-dictionaries/cif_core.dic
dictionary named 'cif_core.dic' version 2.4.1 from 2010-06-29.

Automatic conversion script
Id: cif_fix_values 1715 2011-07-08 13:25:40Z adriana 
;
_cod_original_sg_symbol_H-M 'P 21/n'
_cod_database_code 2204315
_cod_database_fobs_code 2204315

loop_
_symmetry_equiv_pos_as_xyz
+X,+Y,+Z
'-X+ 1/2,+Y+ 1/2,-Z+ 1/2'
-X,-Y,-Z
'+X+ 1/2,-Y+ 1/2,+Z+ 1/2'

loop_
_atom_site_label
_atom_site_fract_x
_atom_site_fract_y
_atom_site_fract_z
_atom_site_U_iso_or_equiv
_atom_site_adp_type
_atom_site_calc_flag
_atom_site_refinement_flags
_atom_site_occupancy
_atom_site_type_symbol
S1 0.69000(6) -0.07388(3) 0.33321(3) 0.04461(17) Uani d . 1 S
O22 1.06339(19) 0.18304(12) -0.02227(10) 0.0680(5) Uani d . 1 O
O26 0.81287(16) -0.13044(9) 0.30024(9) 0.0539(4) Uani d . 1 O
O27 0.56291(17) -0.11372(10) 0.38043(9) 0.0572(4) Uani d . 1 O
O28 0.57806(18) 0.07864(11) 0.10839(9) 0.0617(4) Uani d . 1 O
N2 0.61809(19) -0.02184(12) 0.24872(11) 0.0461(4) Uani d . 1 N
H2 0.670(3) -0.0337(16) 0.2010(15) 0.064(2) Uiso d . 1 H
N4 0.4513(2) 0.07338(11) 0.32678(11) 0.0494(4) Uani d . 1 N
N7 0.42187(19) 0.18182(12) 0.18056(11) 0.0499(4) Uani d . 1 N
N13 0.9248(2) 0.14093(13) 0.42777(12) 0.0602(5) Uani d . 1 N
N24 1.2149(2) 0.09397(15) -0.09758(11) 0.0605(5) Uani d . 1 N
N25 1.1936(2) 0.05764(13) -0.01495(11) 0.0564(5) Uani d . 1 N
C3 0.5205(2) 0.05357(13) 0.25384(13) 0.0435(5) Uani d . 1 C
C5 0.3639(2) 0.14933(15) 0.32662(15) 0.0539(6) Uani d . 1 C
H5 0.3107 0.1651 0.3770 0.064(2) Uiso calc R 1 H
C6 0.3506(2) 0.20355(14) 0.25632(15) 0.0493(5) Uani d . 1 C
C8 0.5033(2) 0.10821(15) 0.17954(13) 0.0468(5) Uani d . 1 C
C9 0.7731(2) 0.00917(13) 0.40210(12) 0.0409(5) Uani d . 1 C
C10 0.7252(2) 0.00814(15) 0.48741(13) 0.0508(5) Uani d . 1 C
H10 0.6563 -0.0357 0.5070 0.064(2) Uiso calc R 1 H
C11 0.7804(3) 0.07251(17) 0.54309(14) 0.0571(6) Uani d . 1 C
H11 0.7520 0.0724 0.6012 0.064(2) Uiso calc R 1 H
C12 0.8778(3) 0.13653(17) 0.51069(15) 0.0645(7) Uani d . 1 C
H12 0.9143 0.1802 0.5486 0.064(2) Uiso calc R 1 H
C14 0.8758(2) 0.07649(13) 0.37381(13) 0.0423(5) Uani d . 1 C
C15 0.9342(2) 0.08519(13) 0.28341(13) 0.0408(5) Uani d . 1 C
C16 1.0338(2) 0.02162(14) 0.24716(13) 0.0465(5) Uani d . 1 C
H16 1.0625 -0.0279 0.2795 0.064(2) Uiso calc R 1 H
C17 1.0901(2) 0.03091(14) 0.16439(13) 0.0456(5) Uani d . 1 C
H17 1.1574 -0.0119 0.1412 0.064(2) Uiso calc R 1 H
C18 1.0465(2) 0.10456(14) 0.11510(12) 0.0411(5) Uani d . 1 C
C19 0.9502(2) 0.16914(14) 0.15074(13) 0.0461(5) Uani d . 1 C
H19 0.9219 0.2188 0.1184 0.064(2) Uiso calc R 1 H
C20 0.8962(2) 0.15960(14) 0.23461(13) 0.0467(5) Uani d . 1 C
H20 0.8333 0.2038 0.2588 0.064(2) Uiso calc R 1 H
C21 1.1046(2) 0.11161(14) 0.02630(13) 0.0439(5) Uani d . 1 C
C23 1.1370(3) 0.16593(19) -0.09825(15) 0.0659(7) Uani d . 1 C
H23 1.1310 0.2032 -0.1461 0.064(2) Uiso calc R 1 H
C29 0.5799(3) 0.1351(2) 0.03322(15) 0.0787(9) Uani d . 1 C
H29A 0.6373 0.1064 -0.0125 0.105(4) Uiso calc R 1 H
H29B 0.6321 0.1898 0.0477 0.105(4) Uiso calc R 1 H
H29C 0.4714 0.1467 0.0143 0.105(4) Uiso calc R 1 H
C30 0.2602(3) 0.28925(15) 0.25935(18) 0.0684(7) Uani d . 1 C
H30A 0.3352 0.3375 0.2598 0.105(4) Uiso calc R 1 H
H30B 0.1969 0.2912 0.3109 0.105(4) Uiso calc R 1 H
H30C 0.1908 0.2938 0.2093 0.105(4) Uiso calc R 1 H

loop_
_atom_site_aniso_label
_atom_site_aniso_U_11
_atom_site_aniso_U_22
_atom_site_aniso_U_33
_atom_site_aniso_U_12
_atom_site_aniso_U_13
_atom_site_aniso_U_23
S1 0.0549(3) 0.0352(3) 0.0438(3) -0.0010(2) 0.0021(2) 0.0024(2)
O22 0.0866(11) 0.0633(11) 0.0547(10) 0.0144(9) 0.0215(8) 0.0130(9)
O26 0.0652(8) 0.0405(9) 0.0562(9) 0.0115(7) 0.0041(7) -0.0028(7)
O27 0.0683(9) 0.0442(9) 0.0595(9) -0.0119(7) 0.0123(7) 0.0072(7)
O28 0.0714(10) 0.0708(12) 0.0432(9) 0.0074(8) 0.0057(7) 0.0122(8)
N2 0.0534(10) 0.0472(11) 0.0375(10) 0.0039(8) -0.0005(7) 0.0015(8)
N4 0.0580(10) 0.0425(11) 0.0478(11) 0.0022(8) 0.0047(8) 0.0036(9)
N7 0.0479(9) 0.0471(11) 0.0544(11) -0.0067(8) -0.0056(8) 0.0077(9)
N13 0.0721(12) 0.0588(13) 0.0498(11) -0.0145(9) 0.0061(9) -0.0122(10)
N24 0.0636(11) 0.0760(15) 0.0421(11) -0.0005(11) 0.0069(9) 0.0004(10)
N25 0.0643(11) 0.0634(13) 0.0417(10) 0.0072(9) 0.0094(8) 0.0002(9)
C3 0.0425(11) 0.0412(12) 0.0466(12) -0.0045(8) -0.0033(9) 0.0023(10)
C5 0.0594(13) 0.0461(14) 0.0565(14) -0.0001(10) 0.0075(10) -0.0020(11)
C6 0.0473(11) 0.0389(13) 0.0616(14) -0.0076(9) -0.0052(10) 0.0034(11)
C8 0.0451(11) 0.0503(14) 0.0450(12) -0.0066(10) -0.0032(9) 0.0054(11)
C9 0.0478(10) 0.0374(12) 0.0375(11) 0.0046(8) -0.0020(8) 0.0027(9)
C10 0.0583(12) 0.0527(14) 0.0414(12) -0.0008(10) 0.0014(9) 0.0054(11)
C11 0.0662(14) 0.0698(17) 0.0354(12) -0.0007(12) 0.0011(10) -0.0019(12)
C12 0.0808(15) 0.0645(17) 0.0482(14) -0.0093(13) 0.0002(12) -0.0172(12)
C14 0.0451(10) 0.0384(12) 0.0432(11) 0.0044(9) 0.0005(8) -0.0033(10)
C15 0.0424(10) 0.0366(11) 0.0436(11) -0.0043(8) 0.0033(8) -0.0039(10)
C16 0.0531(11) 0.0385(12) 0.0480(13) 0.0067(9) 0.0040(9) 0.0048(10)
C17 0.0493(11) 0.0390(12) 0.0488(12) 0.0040(9) 0.0059(9) -0.0038(10)
C18 0.0430(10) 0.0370(12) 0.0435(11) -0.0061(8) 0.0040(8) -0.0026(9)
C19 0.0528(11) 0.0380(12) 0.0477(12) 0.0009(9) 0.0037(9) 0.0055(10)
C20 0.0510(11) 0.0377(12) 0.0518(13) 0.0018(9) 0.0113(9) -0.0030(10)
C21 0.0435(10) 0.0432(13) 0.0451(12) -0.0056(9) 0.0007(9) 0.0029(10)
C23 0.0740(15) 0.077(2) 0.0471(14) -0.0009(14) 0.0142(11) 0.0118(13)
C29 0.0782(16) 0.107(2) 0.0510(15) 0.0100(15) 0.0084(12) 0.0281(15)
C30 0.0747(15) 0.0410(14) 0.0892(19) -0.0002(11) -0.0064(13) 0.0037(13)

loop_
_atom_type_symbol
_atom_type_description
_atom_type_scat_dispersion_real
_atom_type_scat_dispersion_imag
_atom_type_scat_source
S S 0.1246 0.1234 'International Tables Vol C Tables 4.2.6.8 and 6.1.1.4'
O O 0.0106 0.0060 'International Tables Vol C Tables 4.2.6.8 and 6.1.1.4'
N N 0.0061 0.0033 'International Tables Vol C Tables 4.2.6.8 and 6.1.1.4'
H H 0.0000 0.0000 'International Tables Vol C Tables 4.2.6.8 and 6.1.1.4'
C C 0.0033 0.0016 'International Tables Vol C Tables 4.2.6.8 and 6.1.1.4'

loop_
_geom_angle_atom_site_label_1
_geom_angle_atom_site_label_2
_geom_angle_atom_site_label_3
_geom_angle
_geom_angle_publ_flag
O26 S1 O27 117.77(9) yes
O26 S1 N2 105.13(9) yes
O26 S1 C9 111.20(8) yes
O27 S1 N2 110.29(9) yes
O27 S1 C9 106.17(9) yes
N2 S1 C9 105.72(9) yes
C21 O22 C23 102.21(18) yes
C8 O28 C29 117.97(18) yes
S1 N2 C3 123.67(14) yes
C3 N4 C5 115.75(18) yes
C6 N7 C8 116.76(18) yes
C12 N13 C14 117.66(19) yes
N25 N24 C23 105.89(18) yes
N24 N25 C21 106.44(18) yes
C3 N2 H2 120.4(16) no
S1 N2 H2 113.1(16) no
N2 C3 C8 118.73(17) yes
N2 C3 N4 119.83(18) yes
N4 C3 C8 121.41(18) yes
N4 C5 C6 123.2(2) yes
C5 C6 C30 122.1(2) no
N7 C6 C30 117.5(2) yes
N7 C6 C5 120.46(19) yes
O28 C8 N7 122.68(19) yes
O28 C8 C3 114.97(18) yes
N7 C8 C3 122.35(18) yes
S1 C9 C10 116.52(15) yes
C10 C9 C14 119.31(18) no
S1 C9 C14 124.09(15) yes
C9 C10 C11 119.32(19) no
C10 C11 C12 118.1(2) no
N13 C12 C11 124.5(2) yes
N13 C14 C15 114.60(17) yes
N13 C14 C9 121.07(18) yes
C9 C14 C15 124.29(17) no
C16 C15 C20 118.39(18) no
C14 C15 C20 120.31(17) no
C14 C15 C16 121.24(18) no
C15 C16 C17 121.00(19) no
C16 C17 C18 119.95(18) no
C17 C18 C21 118.82(17) no
C17 C18 C19 119.76(18) no
C19 C18 C21 121.42(18) no
C18 C19 C20 119.70(19) no
C15 C20 C19 121.15(18) no
O22 C21 N25 112.23(18) yes
O22 C21 C18 119.41(17) yes
N25 C21 C18 128.36(19) yes
O22 C23 N24 113.2(2) yes
N4 C5 H5 118.39 no
C6 C5 H5 118.38 no
C9 C10 H10 120.33 no
C11 C10 H10 120.35 no
C10 C11 H11 120.94 no
C12 C11 H11 120.99 no
N13 C12 H12 117.77 no
C11 C12 H12 117.73 no
C15 C16 H16 119.46 no
C17 C16 H16 119.54 no
C16 C17 H17 120.02 no
C18 C17 H17 120.02 no
C18 C19 H19 120.12 no
C20 C19 H19 120.18 no
C15 C20 H20 119.41 no
C19 C20 H20 119.44 no
O22 C23 H23 123.41 no
N24 C23 H23 123.37 no
O28 C29 H29A 109.46 no
O28 C29 H29B 109.54 no
O28 C29 H29C 109.43 no
H29A C29 H29B 109.47 no
H29A C29 H29C 109.49 no
H29B C29 H29C 109.43 no
C6 C30 H30A 109.42 no
C6 C30 H30B 109.45 no
C6 C30 H30C 109.44 no
H30A C30 H30B 109.51 no
H30A C30 H30C 109.53 no
H30B C30 H30C 109.48 no

loop_
_geom_bond_atom_site_label_1
_geom_bond_atom_site_label_2
_geom_bond_distance
_geom_bond_publ_flag
S1 O27 1.4247(13) yes
S1 O26 1.4309(14) yes
S1 N2 1.6284(18) yes
S1 C9 1.779(2) yes
O22 C23 1.354(3) yes
O22 C21 1.356(3) yes
O28 C8 1.344(2) yes
O28 C29 1.439(3) yes
N2 C3 1.403(3) yes
N2 H2 0.88(2) ?
N4 C3 1.305(2) yes
N4 C5 1.359(3) yes
N7 C8 1.304(3) yes
N7 C6 1.357(3) yes
N13 C14 1.341(3) yes
N13 C12 1.343(3) yes
N24 C23 1.267(3) yes
N24 N25 1.401(2) yes
N25 C21 1.277(3) yes
C3 C8 1.418(3) ?
C5 C6 1.362(3) ?
C5 H5 0.9300 ?
C6 C30 1.499(3) ?
C9 C10 1.379(3) ?
C9 C14 1.402(3) ?
C10 C11 1.373(3) ?
C10 H10 0.9300 ?
C11 C12 1.362(3) ?
C11 H11 0.9300 ?
C12 H12 0.9300 ?
C14 C15 1.488(3) ?
C15 C20 1.388(3) ?
C15 C16 1.391(3) ?
C16 C17 1.372(3) ?
C16 H16 0.9300 ?
C17 C18 1.394(3) ?
C17 H17 0.9300 ?
C18 C19 1.382(3) ?
C18 C21 1.462(3) ?
C19 C20 1.382(3) ?
C19 H19 0.9300 ?
C20 H20 0.9300 ?
C23 H23 0.9300 ?
C29 H29A 0.9600 ?
C29 H29B 0.9600 ?
C29 H29C 0.9600 ?
C30 H30A 0.9600 ?
C30 H30B 0.9600 ?
C30 H30C 0.9600 ?

loop_
_geom_hbond_atom_site_label_D
_geom_hbond_atom_site_label_H
_geom_hbond_atom_site_label_A
_geom_hbond_site_symmetry_A
_geom_hbond_distance_DH
_geom_hbond_distance_HA
_geom_hbond_distance_DA
_geom_hbond_angle_DHA
_geom_hbond_publ_flag
N2 H2 O28 . 0.88(2) 2.34(2) 2.661(2) 101.7(18) yes
N2 H2 N24 3_755 0.88(2) 2.08(2) 2.938(2) 166(2) yes
C10 H10 O27 . 0.93 2.40 2.807(3) 106 yes
C19 H19 O27 2_655 0.93 2.54 3.322(3) 142 yes

loop_
_geom_torsion_atom_site_label_1
_geom_torsion_atom_site_label_2
_geom_torsion_atom_site_label_3
_geom_torsion_atom_site_label_4
_geom_torsion
_geom_torsion_publ_flag
O26 S1 N2 C3 -165.48(15) no
O27 S1 N2 C3 66.60(17) no
C9 S1 N2 C3 -47.76(17) yes
O26 S1 C9 C10 -117.65(15) no
O26 S1 C9 C14 65.60(18) no
O27 S1 C9 C10 11.60(17) no
O27 S1 C9 C14 -165.14(15) no
N2 S1 C9 C10 128.78(15) no
C14 C9 S1 N2 -47.97(18) yes
C21 O22 C23 N24 -0.4(3) no
C23 O22 C21 N25 0.4(2) no
C23 O22 C21 C18 -179.68(18) no
C29 O28 C8 N7 5.9(3) no
C29 O28 C8 C3 -173.67(18) no
S1 N2 C3 N4 -16.4(3) yes
S1 N2 C3 C8 161.75(14) no
C3 N4 C5 C6 -1.5(3) no
C5 N4 C3 N2 177.64(17) no
C5 N4 C3 C8 -0.5(3) no
C6 N7 C8 C3 -1.2(3) no
C8 N7 C6 C5 -0.7(3) no
C8 N7 C6 C30 178.37(18) no
C6 N7 C8 O28 179.23(17) no
C14 N13 C12 C11 -1.9(3) no
C12 N13 C14 C9 2.9(3) no
C12 N13 C14 C15 -179.27(18) no
C23 N24 N25 C21 -0.1(2) no
N25 N24 C23 O22 0.3(3) no
N24 N25 C21 O22 -0.2(2) no
N24 N25 C21 C18 179.85(18) no
N2 C3 C8 O28 3.4(3) no
N4 C3 C8 N7 1.9(3) no
N2 C3 C8 N7 -176.22(17) no
N4 C3 C8 O28 -178.50(17) no
N4 C5 C6 N7 2.2(3) no
N4 C5 C6 C30 -176.85(19) no
S1 C9 C10 C11 -177.59(17) no
C14 C9 C10 C11 -0.7(3) no
C10 C9 C14 C15 -179.32(17) no
S1 C9 C14 N13 175.00(14) no
S1 C9 C14 C15 -2.7(3) yes
C10 C9 C14 N13 -1.7(3) no
C9 C10 C11 C12 1.7(3) no
C10 C11 C12 N13 -0.4(4) no
N13 C14 C15 C20 -59.5(2) no
C9 C14 C15 C16 -64.7(2) no
N13 C14 C15 C16 117.5(2) no
C9 C14 C15 C20 118.3(2) no
C14 C15 C16 C17 -178.60(17) no
C20 C15 C16 C17 -1.6(3) no
C16 C15 C20 C19 2.6(3) no
C14 C15 C20 C19 179.57(17) no
C15 C16 C17 C18 -0.5(3) no
C16 C17 C18 C19 1.8(3) no
C16 C17 C18 C21 -178.35(17) no
C19 C18 C21 N25 180.0(2) no
C21 C18 C19 C20 179.28(17) no
C19 C18 C21 O22 0.1(3) no
C17 C18 C19 C20 -0.8(3) no
C17 C18 C21 O22 -179.83(17) no
C17 C18 C21 N25 0.1(3) no
C18 C19 C20 C15 -1.4(3) no

loop_
_cod_related_entry_id
_cod_related_entry_database
_cod_related_entry_code
1 ChemSpider 8085875
